data_4106554
loop_
_publ_author_name
'Jacky Chi-Hung Chan'
'Wai Han Lam'
'Hok-Lai Wong'
'Nianyong Zhu'
'Wing-Tak Wong'
'Vivian Wing-Wah Yam'

_publ_contact_author_address
;
Department of Chemistry
The University of Hong Kong
Pokfulam Road, Pokfulam,
Hong Kong SAR, 
P. R. CHINA
;
_publ_contact_author_email wwyam@hku.hk
_publ_contact_author_fax '(852)2915 5176'
_publ_contact_author_name 'Professor V.W.W. YAM'
_publ_contact_author_phone '(852)2859 2153'
_publ_section_title
;
 Diarylethene-Containing Cyclometalated Platinum(II) Complexes: Tunable
 Photochromism via Metal Coordination and Rational Ligand Design
;
_journal_name_full 'Journal of the American Chemical Society'
_journal_page_first 12690
_journal_page_last 12705
_journal_paper_doi 10.1021/ja203946g
_journal_volume 133
_journal_year 2011
_chemical_formula_moiety '0.5(C25.14 H19 F4.14 N O2 Pt S3), 0.5(C25.86 H19 F4.86 N O2 Pt S3), 0.5(C F3)'
_chemical_formula_sum 'C26 H19 F6 N O2 Pt S3'
_chemical_formula_weight 782.69
_chemical_name_systematic
;
 ? 
;
_space_group_crystal_system orthorhombic
_space_group_IT_number 61
_space_group_name_Hall '-P 2ac 2ab'
_space_group_name_H-M_alt 'P b c a'
_symmetry_Int_Tables_number 61
_symmetry_space_group_name_Hall '-P 2ac 2ab'
_symmetry_space_group_name_H-M 'P b c a'
_atom_sites_solution_hydrogens geom
_atom_sites_solution_primary direct
_atom_sites_solution_secondary difmap
_audit_creation_date 2010-12-20
_audit_creation_method
;
  Olex2 1.1
  (compiled 2010.09.30 svn.r1450, GUI svn.r3284)
;
_audit_update_record
;
2010-Nov-5 # Formatted by publCIF
;
_cell_angle_alpha 90.00
_cell_angle_beta 90.00
_cell_angle_gamma 90.00
_cell_formula_units_Z 8
_cell_length_a 24.4562(12)
_cell_length_b 7.1073(3)
_cell_length_c 32.0980(15)
_cell_measurement_reflns_used 39264
_cell_measurement_temperature 297(2)
_cell_measurement_theta_max 27.48
_cell_measurement_theta_min 1.78
_cell_volume 5579.2(4)
_computing_cell_refinement 'SAINT (Bruker AXS Inc, 2006)'
_computing_data_collection 'SMART (Bruker AXS Inc, 1998)'
_computing_data_reduction 'SAINT & CrystalStructure (Rigaku/MSC and Rigaku Corporation, 2006)'
_computing_molecular_graphics
;
O. V. Dolomanov, L. J. Bourhis, R. J. Gildea, J. A. K. Howard and H. Puschmann,
OLEX2: a complete structure solution, refinement and analysis program.
J. Appl. Cryst. (2009). 42, 339-341.
;
_computing_publication_material
;
O. V. Dolomanov, L. J. Bourhis, R. J. Gildea, J. A. K. Howard and H. Puschmann,
OLEX2: a complete structure solution, refinement and analysis program.
J. Appl. Cryst. (2009). 42, 339-341.
;
_computing_structure_refinement 'SHELXL-97 (Sheldrick, 2008)'
_computing_structure_solution 'SHELXS-97 (Sheldrick, 2008)'
_diffrn_ambient_temperature 297(2)
_diffrn_measured_fraction_theta_full 0.998
_diffrn_measured_fraction_theta_max 0.998
_diffrn_measurement_device_type 'Bruker SMART 1000 CCD'
_diffrn_measurement_method '\w scan'
_diffrn_radiation_monochromator graphite
_diffrn_radiation_source 'fine-focus sealed tube'
_diffrn_radiation_type MoK\a
_diffrn_radiation_wavelength 0.71073
_diffrn_reflns_av_R_equivalents 0.0440
_diffrn_reflns_av_unetI/netI 0.0335
_diffrn_reflns_limit_h_max 31
_diffrn_reflns_limit_h_min -31
_diffrn_reflns_limit_k_max 7
_diffrn_reflns_limit_k_min -9
_diffrn_reflns_limit_l_max 41
_diffrn_reflns_limit_l_min -41
_diffrn_reflns_number 34893
_diffrn_reflns_theta_full 27.48
_diffrn_reflns_theta_max 27.48
_diffrn_reflns_theta_min 2.67
_diffrn_standards_number 0
_exptl_absorpt_coefficient_mu 5.320
_exptl_absorpt_correction_T_max 0.6183
_exptl_absorpt_correction_T_min 0.2575
_exptl_absorpt_correction_type multi-scan
_exptl_absorpt_process_details 'SADABS (Sheldrick, 2004)'
_exptl_crystal_colour red
_exptl_crystal_density_diffrn 1.864
_exptl_crystal_description block
_exptl_crystal_F_000 3024
_exptl_crystal_size_max 0.35
_exptl_crystal_size_mid 0.29
_exptl_crystal_size_min 0.10
_refine_diff_density_max 0.932
_refine_diff_density_min -2.540
_refine_diff_density_rms 0.108
_refine_ls_extinction_method none
_refine_ls_goodness_of_fit_ref 1.082
_refine_ls_hydrogen_treatment constr
_refine_ls_matrix_type full
_refine_ls_number_parameters 393
_refine_ls_number_reflns 6385
_refine_ls_number_restraints 38
_refine_ls_restrained_S_all 1.094
_refine_ls_R_factor_all 0.0602
_refine_ls_R_factor_gt 0.0365
_refine_ls_shift/su_max 0.001
_refine_ls_shift/su_mean 0.000
_refine_ls_structure_factor_coef Fsqd
_refine_ls_weighting_details 'calc w=1/[\s^2^(Fo^2^)+(0.0255P)^2^+11.6719P] where P=(Fo^2^+2Fc^2^)/3'
_refine_ls_weighting_scheme calc
_refine_ls_wR_factor_gt 0.0691
_refine_ls_wR_factor_ref 0.0771
_reflns_number_gt 4640
_reflns_number_total 6385
_reflns_threshold_expression I>2\s(I)
_cod_data_source_file ja203946g_si_003.cif
_cod_data_source_block wt2201w-shelxl
_cod_database_code 4106554

loop_
_space_group_symop_id
_space_group_symop_operation_xyz
1 'x, y, z'
2 '-x+1/2, y+1/2, z'
3 'x, -y+1/2, z+1/2'
4 '-x+1/2, -y, z+1/2'
5 '-x, -y, -z'
6 'x-1/2, -y-1/2, -z'
7 '-x, y-1/2, -z-1/2'
8 'x-1/2, y, -z-1/2'

loop_
_atom_site_label
_atom_site_type_symbol
_atom_site_fract_x
_atom_site_fract_y
_atom_site_fract_z
_atom_site_U_iso_or_equiv
_atom_site_adp_type
_atom_site_occupancy
_atom_site_symmetry_multiplicity
_atom_site_calc_flag
_atom_site_refinement_flags
_atom_site_disorder_assembly
_atom_site_disorder_group
Pt1 Pt 0.179822(8) 0.38385(3) 0.182428(5) 0.03704(7) Uani 1 1 d . A .
S1 S 0.26341(5) 0.44116(19) 0.06141(4) 0.0388(3) Uani 1 1 d . A .
S2 S 0.14490(6) 0.4120(3) -0.06944(4) 0.0627(5) Uani 1 1 d . . .
S3 S 0.00246(6) 0.4837(3) 0.05873(5) 0.0683(5) Uani 1 1 d . A .
C23 C 0.1348(3) 0.3618(10) 0.26797(16) 0.0641(18) Uani 0.62(2) 1 d PD A 1
C22 C 0.1441(4) 0.3178(17) 0.31410(18) 0.084(6) Uani 0.62(2) 1 d PD A 1
F1 F 0.1884(4) 0.416(3) 0.3282(3) 0.136(7) Uani 0.62(2) 1 d PD A 1
F2 F 0.1472(9) 0.1283(17) 0.3211(3) 0.158(7) Uani 0.62(2) 1 d PDU A 1
F3 F 0.1042(7) 0.397(3) 0.3384(4) 0.139(7) Uani 0.62(2) 1 d PD A 1
F4 F -0.02364(18) 0.4531(10) 0.23494(15) 0.136(2) Uani 1 1 d U A .
F5 F -0.0107(2) 0.2569(11) 0.18635(17) 0.137(2) Uani 1 1 d . A .
F6 F -0.0020(2) 0.5464(11) 0.17442(18) 0.141(2) Uani 1 1 d . A .
O1 O 0.17809(17) 0.3576(6) 0.24702(11) 0.0587(11) Uani 1 1 d . . .
O2 O 0.09772(14) 0.4001(5) 0.18053(10) 0.0475(9) Uani 1 1 d . . .
N1 N 0.26109(16) 0.3782(6) 0.18390(12) 0.0372(9) Uani 1 1 d . . .
C1 C 0.2920(2) 0.3638(8) 0.21875(17) 0.0539(15) Uani 1 1 d . A .
H1 H 0.2746 0.3535 0.2444 0.065 Uiso 1 1 calc R . .
C2 C 0.3480(2) 0.3640(9) 0.2175(2) 0.0606(17) Uani 1 1 d . . .
H2 H 0.3681 0.3581 0.2421 0.073 Uiso 1 1 calc R A .
C3 C 0.3747(2) 0.3729(9) 0.1794(2) 0.0595(16) Uani 1 1 d . A .
H3 H 0.4126 0.3688 0.1779 0.071 Uiso 1 1 calc R . .
C4 C 0.3434(2) 0.3882(8) 0.14370(18) 0.0476(13) Uani 1 1 d . . .
H4 H 0.3604 0.3958 0.1178 0.057 Uiso 1 1 calc R A .
C5 C 0.2868(2) 0.3923(7) 0.14639(15) 0.0369(11) Uani 1 1 d . A .
C6 C 0.24822(19) 0.4118(6) 0.11305(14) 0.0341(11) Uani 1 1 d . . .
C7 C 0.19294(19) 0.4052(6) 0.12146(14) 0.0342(11) Uani 1 1 d . A .
C8 C 0.16161(19) 0.4225(7) 0.08353(15) 0.0344(11) Uani 1 1 d . . .
C9 C 0.19503(19) 0.4423(7) 0.04870(15) 0.0369(11) Uani 1 1 d . A .
C10 C 0.2040(3) 0.7261(13) -0.0972(2) 0.088(2) Uani 1 1 d . . .
H10A H 0.2195 0.6544 -0.1196 0.106 Uiso 1 1 calc R . .
H10B H 0.2303 0.8168 -0.0876 0.106 Uiso 1 1 calc R . .
H10C H 0.1718 0.7900 -0.1068 0.106 Uiso 1 1 calc R . .
C11 C 0.1891(2) 0.5951(9) -0.06168(17) 0.0569(16) Uani 1 1 d . . .
C12 C 0.2056(2) 0.6018(8) -0.02157(16) 0.0496(14) Uani 1 1 d . A .
H12 H 0.2304 0.6904 -0.0116 0.059 Uiso 1 1 calc R . .
C13 C 0.1815(2) 0.4601(7) 0.00415(14) 0.0373(11) Uani 1 1 d . . .
C14 C 0.1483(2) 0.3413(8) -0.01789(16) 0.0467(13) Uani 1 1 d . A .
C15 C 0.1187(3) 0.1704(9) -0.00432(19) 0.0653(18) Uani 1 1 d . . .
H15A H 0.1239 0.0723 -0.0245 0.078 Uiso 1 1 calc R A .
H15B H 0.0805 0.1980 -0.0018 0.078 Uiso 1 1 calc R . .
H15C H 0.1326 0.1300 0.0222 0.078 Uiso 1 1 calc R . .
C16 C 0.0862(2) 0.7310(9) 0.03958(18) 0.0581(16) Uani 1 1 d . A .
H16A H 0.0634 0.8313 0.0496 0.070 Uiso 1 1 calc R . .
H16B H 0.0820 0.7197 0.0099 0.070 Uiso 1 1 calc R . .
H16C H 0.1237 0.7580 0.0461 0.070 Uiso 1 1 calc R . .
C17 C 0.0697(2) 0.5503(8) 0.06002(16) 0.0478(13) Uani 1 1 d . . .
C18 C 0.1010(2) 0.4184(7) 0.07988(15) 0.0395(12) Uani 1 1 d . A .
C19 C 0.0687(2) 0.2629(9) 0.09437(16) 0.0504(14) Uani 1 1 d . . .
H19 H 0.0834 0.1621 0.1091 0.060 Uiso 1 1 calc R A .
C20 C 0.0154(2) 0.2762(10) 0.08477(18) 0.0622(17) Uani 1 1 d . A .
C21 C -0.0301(3) 0.1369(12) 0.0931(2) 0.093(3) Uani 1 1 d . . .
H21A H -0.0443 0.0910 0.0672 0.112 Uiso 1 1 calc R A .
H21B H -0.0588 0.1979 0.1084 0.112 Uiso 1 1 calc R . .
H21C H -0.0161 0.0335 0.1091 0.112 Uiso 1 1 calc R . .
C24 C 0.0826(3) 0.3858(11) 0.25406(19) 0.071(2) Uani 1 1 d . . .
H24 H 0.0549 0.3923 0.2739 0.085 Uiso 1 1 calc R A 1
C25 C 0.0678(2) 0.4011(9) 0.21265(18) 0.0558(15) Uani 1 1 d . A .
C26 C 0.0078(3) 0.4210(17) 0.2024(3) 0.095(3) Uani 1 1 d . . .

loop_
_atom_site_aniso_label
_atom_site_aniso_U_11
_atom_site_aniso_U_22
_atom_site_aniso_U_33
_atom_site_aniso_U_23
_atom_site_aniso_U_13
_atom_site_aniso_U_12
Pt1 0.03989(11) 0.03733(11) 0.03388(10) -0.00163(9) -0.00272(8) 0.00143(10)
S1 0.0339(6) 0.0437(7) 0.0387(6) -0.0021(5) -0.0001(5) -0.0030(5)
S2 0.0529(9) 0.0965(14) 0.0386(7) -0.0021(8) -0.0092(6) -0.0113(9)
S3 0.0342(7) 0.1046(15) 0.0662(10) 0.0168(10) -0.0118(7) -0.0024(9)
C23 0.073(4) 0.086(5) 0.033(3) -0.004(3) 0.003(3) -0.003(4)
C22 0.072(9) 0.157(16) 0.023(5) -0.004(7) 0.016(5) -0.020(10)
F1 0.126(10) 0.228(17) 0.052(5) -0.023(8) -0.034(5) -0.010(11)
F2 0.240(16) 0.159(11) 0.074(6) 0.032(7) -0.025(8) 0.022(11)
F3 0.174(12) 0.201(17) 0.041(5) -0.017(9) 0.023(6) 0.061(14)
C23B 0.073(4) 0.086(5) 0.033(3) -0.004(3) 0.003(3) -0.003(4)
C22B 0.16(2) 0.16(2) 0.16(2) 0.003(10) 0.006(10) -0.003(10)
F1B 0.131(15) 0.155(17) 0.065(10) 0.023(12) 0.002(10) 0.001(14)
F2B 0.26(2) 0.28(2) 0.127(14) -0.064(14) -0.049(14) -0.020(17)
F3B 0.134(17) 0.22(3) 0.042(8) 0.037(13) -0.013(9) 0.01(2)
F4 0.063(3) 0.253(7) 0.094(3) -0.024(4) 0.029(2) 0.018(4)
F5 0.076(3) 0.210(7) 0.125(4) -0.031(5) -0.009(3) -0.048(4)
F6 0.063(3) 0.227(7) 0.134(4) 0.060(5) 0.004(3) 0.053(4)
O1 0.062(2) 0.078(3) 0.0360(19) -0.001(2) -0.0046(18) 0.001(2)
O2 0.0415(19) 0.059(2) 0.0423(19) -0.0003(19) 0.0027(16) 0.0039(18)
N1 0.039(2) 0.032(2) 0.040(2) -0.002(2) -0.0108(18) -0.002(2)
C1 0.059(4) 0.058(4) 0.045(3) 0.002(3) -0.013(3) 0.002(3)
C2 0.049(4) 0.063(4) 0.070(4) 0.003(3) -0.027(3) 0.001(3)
C3 0.040(3) 0.054(4) 0.085(4) -0.004(4) -0.020(3) 0.010(3)
C4 0.038(3) 0.047(3) 0.058(3) -0.006(3) -0.006(2) 0.001(3)
C5 0.039(3) 0.029(3) 0.043(3) -0.004(2) -0.007(2) -0.001(2)
C6 0.036(3) 0.029(3) 0.037(2) -0.003(2) -0.0031(19) -0.001(2)
C7 0.040(3) 0.024(2) 0.038(2) -0.0003(19) -0.0043(19) 0.000(2)
C8 0.031(2) 0.034(3) 0.038(3) 0.002(2) -0.0044(19) 0.001(2)
C9 0.036(3) 0.038(3) 0.036(3) -0.003(2) -0.004(2) -0.001(2)
C10 0.087(5) 0.125(7) 0.053(4) 0.026(4) 0.000(4) -0.019(5)
C11 0.053(4) 0.078(5) 0.040(3) 0.007(3) 0.002(2) -0.002(3)
C12 0.048(3) 0.061(4) 0.039(3) -0.002(3) 0.000(2) -0.008(3)
C13 0.036(3) 0.042(3) 0.034(2) -0.002(2) 0.002(2) 0.000(2)
C14 0.041(3) 0.055(4) 0.044(3) -0.001(3) -0.005(2) -0.007(3)
C15 0.074(4) 0.065(4) 0.057(4) -0.010(3) -0.009(3) -0.020(4)
C16 0.054(4) 0.059(4) 0.061(4) 0.014(3) -0.009(3) 0.007(3)
C17 0.038(3) 0.062(4) 0.044(3) 0.004(3) -0.005(2) 0.005(3)
C18 0.033(3) 0.047(3) 0.038(3) -0.001(2) -0.002(2) -0.001(2)
C19 0.049(3) 0.055(4) 0.047(3) 0.007(3) -0.004(3) -0.010(3)
C20 0.047(3) 0.088(5) 0.052(3) 0.001(3) -0.003(3) -0.024(3)
C21 0.056(4) 0.128(7) 0.096(5) 0.007(5) -0.003(4) -0.045(5)
C24 0.065(4) 0.100(6) 0.049(4) -0.008(4) 0.016(3) -0.001(4)
C25 0.047(3) 0.069(4) 0.051(3) -0.006(3) 0.007(3) 0.000(3)
C26 0.044(4) 0.167(10) 0.073(5) -0.004(6) 0.004(4) 0.004(5)

loop_
_atom_type_symbol
_atom_type_description
_atom_type_scat_dispersion_real
_atom_type_scat_dispersion_imag
_atom_type_scat_source
C C 0.0033 0.0016 'International Tables Vol C Tables 4.2.6.8 and 6.1.1.4'
H H 0.0000 0.0000 'International Tables Vol C Tables 4.2.6.8 and 6.1.1.4'
N N 0.0061 0.0033 'International Tables Vol C Tables 4.2.6.8 and 6.1.1.4'
O O 0.0106 0.0060 'International Tables Vol C Tables 4.2.6.8 and 6.1.1.4'
F F 0.0171 0.0103 'International Tables Vol C Tables 4.2.6.8 and 6.1.1.4'
Pt Pt -1.7033 8.3905 'International Tables Vol C Tables 4.2.6.8 and 6.1.1.4'
S S 0.1246 0.1234 'International Tables Vol C Tables 4.2.6.8 and 6.1.1.4'

loop_
_geom_angle_atom_site_label_1
_geom_angle_atom_site_label_2
_geom_angle_atom_site_label_3
_geom_angle
C23 O1 Pt1 123.3(4)
C23 C24 H24 117.6
C23 C24 C25 124.8(6)
F1 C22 C23 109.5(7)
F1 C22 F2 114.0(13)
F1 C22 F3 99.6(12)
F2 C22 C23 111.7(8)
F2 C22 F3 110.4(11)
F3 C22 C23 111.2(9)
F2B C22B F1B 111(2)
F3B C22B F1B 97.0(19)
F3B C22B F2B 124(2)
F4 C26 F5 104.9(8)
F4 C26 C25 114.3(7)
F5 C26 C25 109.1(8)
F6 C26 F4 109.0(8)
F6 C26 F5 105.6(7)
F6 C26 C25 113.3(7)
O1 C23 C22 112.9(6)
O1 C23 C24 128.1(5)
O2 Pt1 O1 90.85(15)
O2 C25 C24 129.2(6)
O2 C25 C26 112.7(5)
N1 Pt1 O1 89.70(16)
N1 Pt1 O2 177.85(16)
N1 Pt1 C7 82.17(17)
N1 C1 H1 118.9
N1 C1 C2 122.3(6)
N1 C5 C4 121.0(4)
N1 C5 C6 111.2(4)
C1 N1 Pt1 125.4(4)
C1 N1 C5 118.5(4)
C1 C2 H2 120.2
C1 C2 C3 119.6(5)
C2 C1 H1 118.9
C2 C3 H3 120.8
C3 C2 H2 120.2
C3 C4 H4 119.9
C3 C4 C5 120.1(5)
C4 C3 C2 118.4(5)
C4 C3 H3 120.8
C4 C5 C6 127.8(5)
C5 N1 Pt1 116.1(3)
C5 C4 H4 119.9
C5 C6 S1 126.3(4)
C6 S1 C9 91.1(2)
C6 C7 Pt1 110.7(3)
C6 C7 C8 110.6(4)
C7 Pt1 O1 171.85(17)
C7 Pt1 O2 97.29(16)
C7 C6 S1 114.0(3)
C7 C6 C5 119.8(4)
C7 C8 C18 126.4(4)
C8 C7 Pt1 138.6(4)
C8 C9 S1 112.3(4)
C8 C9 C13 131.1(4)
C9 C8 C7 112.0(4)
C9 C8 C18 121.6(4)
C10 C11 S2 120.7(5)
H10A C10 H10B 109.5
H10A C10 H10C 109.5
H10B C10 H10C 109.5
C11 S2 C14 92.9(3)
C11 C10 H10A 109.5
C11 C10 H10B 109.5
C11 C10 H10C 109.5
C11 C12 H12 123.1
C11 C12 C13 113.7(5)
C12 C11 S2 110.8(5)
C12 C11 C10 128.5(6)
C12 C13 C9 121.9(5)
C13 C9 S1 116.6(4)
C13 C12 H12 123.1
C13 C14 S2 110.1(4)
C13 C14 C15 130.1(5)
C14 C13 C9 125.6(5)
C14 C13 C12 112.4(5)
C14 C15 H15A 109.5
C14 C15 H15B 109.5
C14 C15 H15C 109.5
C15 C14 S2 119.7(4)
H15A C15 H15B 109.5
H15A C15 H15C 109.5
H15B C15 H15C 109.5
C16 C17 S3 119.0(4)
H16A C16 H16B 109.5
H16A C16 H16C 109.5
H16B C16 H16C 109.5
C17 S3 C20 92.8(3)
C17 C16 H16A 109.5
C17 C16 H16B 109.5
C17 C16 H16C 109.5
C17 C18 C8 125.6(5)
C17 C18 C19 111.7(5)
C18 C17 S3 111.1(4)
C18 C17 C16 129.9(5)
C18 C19 H19 123.0
C19 C18 C8 122.5(5)
C19 C20 S3 110.4(5)
C19 C20 C21 128.8(7)
C20 C19 C18 113.9(6)
C20 C19 H19 123.0
C20 C21 H21A 109.5
C20 C21 H21B 109.5
C20 C21 H21C 109.5
C21 C20 S3 120.7(5)
H21A C21 H21B 109.5
H21A C21 H21C 109.5
H21B C21 H21C 109.5
C24 C23 C22 118.8(6)
C24 C25 C26 118.1(6)
C25 O2 Pt1 123.6(4)
C25 C24 H24 117.6

loop_
_geom_bond_atom_site_label_1
_geom_bond_atom_site_label_2
_geom_bond_distance
Pt1 O1 2.082(4)
Pt1 O2 2.012(3)
Pt1 N1 1.989(4)
Pt1 C7 1.989(5)
S1 C6 1.711(5)
S1 C9 1.721(5)
S2 C11 1.710(6)
S2 C14 1.731(5)
S3 C17 1.712(6)
S3 C20 1.724(7)
C23 C22 1.530(5)
C23 O1 1.254(7)
C23 C24 1.364(9)
C22 F1 1.367(5)
C22 F2 1.367(5)
C22 F3 1.370(5)
C22B F1B 1.378(5)
C22B F2B 1.376(5)
C22B F3B 1.376(5)
F4 C26 1.316(8)
F5 C26 1.354(11)
F6 C26 1.288(10)
O2 C25 1.265(6)
N1 C1 1.353(6)
N1 C5 1.363(6)
C1 H1 0.9300
C1 C2 1.371(8)
C2 H2 0.9300
C2 C3 1.389(9)
C3 H3 0.9300
C3 C4 1.382(8)
C4 H4 0.9300
C4 C5 1.387(7)
C5 C6 1.434(6)
C6 C7 1.379(6)
C7 C8 1.444(6)
C8 C9 1.392(7)
C8 C18 1.486(6)
C9 C13 1.473(7)
C10 H10A 0.9600
C10 H10B 0.9600
C10 H10C 0.9600
C10 C11 1.517(8)
C11 C12 1.351(7)
C12 H12 0.9300
C12 C13 1.429(7)
C13 C14 1.369(7)
C14 C15 1.479(8)
C15 H15A 0.9600
C15 H15B 0.9600
C15 H15C 0.9600
C16 H16A 0.9600
C16 H16B 0.9600
C16 H16C 0.9600
C16 C17 1.498(8)
C17 C18 1.368(7)
C18 C19 1.437(7)
C19 H19 0.9300
C19 C20 1.344(8)
C20 C21 1.513(8)
C21 H21A 0.9600
C21 H21B 0.9600
C21 H21C 0.9600
C24 H24 0.9300
C24 C25 1.382(8)
C25 C26 1.511(9)
